data_2009502
loop_
_publ_author_name
'Capron, Mark A.'
'McEldoon, Wenkui L.'
'Baenziger, Norman C.'
'Wiemer, David F.'

_publ_contact_author 'David F. Wiemer'
_publ_section_title
;
 Structure of a modified nucleoside,
 3'\a-diethylphosphono-3'\b-hydroxy-5'-<i>O</i>-tritylthymidine
;
_journal_issue 2
_journal_name_full 'Acta Crystallographica Section C'
_journal_page_first 291
_journal_page_last 294
_journal_paper_doi 10.1107/S0108270193008662
_journal_volume 50
_journal_year 1994
_chemical_formula_moiety 'C33 H37 N2 O8 P1, C2 H6 O'
_chemical_formula_sum 'C35 H43 N2 O9 P'
_chemical_formula_weight 666.7
_symmetry_cell_setting monoclinic
_symmetry_space_group_name_H-M 'P 1 21 1'
_atom_type_scat_source 'Cromer & Waber (1974)'
_cell_angle_alpha 90
_cell_angle_beta 99.76(4)
_cell_angle_gamma 90
_cell_formula_units_Z 2
_cell_length_a 8.651(4)
_cell_length_b 19.133(19)
_cell_length_c 10.832(6)
_cell_measurement_reflns_used 24
_cell_measurement_temperature 295
_cell_measurement_theta_max 12
_cell_measurement_theta_min 8
_cell_volume 1767(2)
_computing_cell_refinement Molen
_computing_data_collection 'Molen (Fair, 1990)'
_computing_data_reduction Molen
_computing_molecular_graphics 'OPTEP (Johnson, 1965)'
_computing_publication_material Molen
_computing_structure_refinement Molen
_computing_structure_solution Molen
_diffrn_measurement_device 'Enraf-Nonius CAD-4 diffractometer'
_diffrn_measurement_method 'profile data from \q-2\q scans'
_diffrn_radiation_type MoK\a
_diffrn_radiation_wavelength 0.71073
_diffrn_reflns_av_R_equivalents 0.033
_diffrn_reflns_limit_h_max 10
_diffrn_reflns_limit_h_min -10
_diffrn_reflns_limit_k_max 0
_diffrn_reflns_limit_k_min -22
_diffrn_reflns_limit_l_max 10
_diffrn_reflns_limit_l_min -12
_diffrn_reflns_number 4974
_diffrn_reflns_theta_max 25
_diffrn_standards_decay_% <1.3
_diffrn_standards_interval_count '200 for orientation standards'
_diffrn_standards_interval_time '60 min for intensity standards'
_diffrn_standards_number 3
_exptl_absorpt_coefficient_mu 1.26
_exptl_absorpt_correction_T_max 1.0
_exptl_absorpt_correction_T_min 0.90
_exptl_absorpt_correction_type empirical
_exptl_crystal_colour clear
_exptl_crystal_density_diffrn 1.25
_exptl_crystal_description tabular
_exptl_crystal_size_max 0.55
_exptl_crystal_size_mid 0.16
_exptl_crystal_size_min 0.10
_refine_diff_density_max 0.43
_refine_diff_density_min -0.12
_refine_ls_goodness_of_fit_obs 1.14
_refine_ls_hydrogen_treatment
;
All H atoms were included in the structure factor calculation at fixed
positions except H(4') which was included in the least-squares refinement.
;
_refine_ls_number_parameters 381
_refine_ls_number_reflns 1977
_refine_ls_R_factor_obs 0.066
_refine_ls_shift/esd_max 0.19
_refine_ls_structure_factor_coef F
_refine_ls_weighting_details 'w = 1/[\s^2^(F) + (0.06F)^2^]'
_refine_ls_weighting_scheme calc
_refine_ls_wR_factor_obs 0.097
_reflns_number_observed 1977
_reflns_number_total 3214
_reflns_observed_criterion I>3\s
_cod_data_source_file st1082.cif
_cod_data_source_block capron
_cod_depositor_comments
;
The following automatic conversions were performed:

'_refine_ls_weighting_scheme' value 'calc w = 1/[\s^2^(F) +
(0.06F)^2^]' was changed to 'calc'. New tag
'_refine_ls_weighting_details' was created. The value of the new tag
was set to 'w = 1/[\s^2^(F) + (0.06F)^2^]'.

Automatic conversion script
Id: cif_fix_values 3143 2015-03-26 13:38:13Z robertas 
;
_cod_original_cell_volume 1767(4)
_cod_original_sg_symbol_H-M 'P 21'
_cod_original_formula_sum 'C35 H43 N2 O9 P1'
_cod_database_code 2009502

loop_
_atom_site_aniso_label
_atom_site_aniso_U_11
_atom_site_aniso_U_22
_atom_site_aniso_U_33
_atom_site_aniso_U_12
_atom_site_aniso_U_13
_atom_site_aniso_U_23
P 0.0580(10) 0.0462(9) 0.0385(8) 0.0120(10) 0.0057(8) 0.0014(9)
O(2) 0.060(3) 0.073(4) 0.041(2) 0.014(3) 0.013(2) -0.003(3)
O(4) 0.071(4) 0.097(5) 0.048(3) 0.005(4) 0.001(3) 0.004(3)
O(5) 0.092(4) 0.091(4) 0.035(2) 0.026(4) 0.010(3) -0.001(3)
O(6) 0.068(4) 0.105(5) 0.055(3) 0.023(4) -0.004(3) -0.002(4)
O(7) 0.133(6) 0.042(3) 0.081(4) -0.005(4) 0.018(4) 0.015(3)
O(3') 0.038(2) 0.051(3) 0.040(2) 0.002(2) -0.001(2) -0.005(2)
O(4') 0.058(3) 0.041(3) 0.052(3) -0.006(2) 0.013(2) -0.007(2)
O(5') 0.042(2) 0.038(3) 0.073(3) -0.009(2) 0.011(2) -0.021(2)
N(1) 0.051(3) 0.049(3) 0.050(3) 0.002(3) 0.016(3) 0.001(3)
N(3) 0.074(4) 0.047(3) 0.034(3) 0.001(3) 0.008(3) -0.004(3)
C(2) 0.057(4) 0.036(3) 0.042(3) -0.004(3) 0.017(3) -0.001(3)
C(4) 0.049(4) 0.043(4) 0.049(4) -0.003(4) 0.004(3) 0.004(3)
C(5) 0.049(4) 0.059(5) 0.040(3) 0.007(4) 0.011(3) 0.001(3)
C(6) 0.061(4) 0.056(4) 0.037(3) 0.014(4) 0.016(3) 0.006(3)
C(7) 0.066(5) 0.092(7) 0.064(5) 0.006(6) 0.013(4) -0.003(5)
C(8) 0.050(4) 0.040(4) 0.060(4) -0.001(3) 0.010(3) -0.012(3)
C(1') 0.041(4) 0.049(4) 0.047(4) 0.006(3) 0.004(3) -0.006(3)
C(2') 0.056(4) 0.040(4) 0.047(3) 0.003(3) 0.003(3) -0.006(3)
C(3') 0.044(4) 0.042(4) 0.052(3) -0.003(3) 0.013(3) -0.016(3)
C(4') 0.042(3) 0.041(4) 0.046(3) 0.003(3) 0.012(3) -0.009(3)
C(5') 0.050(4) 0.032(3) 0.053(4) -0.008(3) 0.003(3) -0.014(3)
C(21) 0.064(4) 0.031(3) 0.046(4) -0.011(3) 0.009(3) -0.008(3)
C(22) 0.088(6) 0.047(4) 0.067(5) -0.016(5) -0.001(5) -0.008(4)
C(23) 0.138(9) 0.060(5) 0.069(6) -0.037(6) -0.027(6) -0.001(5)
C(25) 0.089(5) 0.049(5) 0.153(8) -0.021(4) 0.078(4) -0.026(5)
C(26) 0.061(5) 0.053(4) 0.058(4) 0.008(4) 0.019(4) 0.006(4)
C(31) 0.038(4) 0.028(3) 0.073(5) 0.002(3) 0.000(3) -0.003(3)
C(32) 0.050(4) 0.035(4) 0.090(5) -0.002(3) 0.014(4) -0.008(4)
C(33) 0.067(5) 0.037(4) 0.101(6) -0.006(4) -0.010(5) -0.009(5)
C(35) 0.050(4) 0.055(5) 0.113(7) -0.010(4) 0.035(4) -0.001(5)
C(36) 0.053(4) 0.040(4) 0.076(5) -0.002(4) 0.007(4) -0.012(4)
C(41) 0.041(3) 0.042(4) 0.070(4) -0.003(3) 0.017(3) 0.006(4)
C(42) 0.049(4) 0.037(4) 0.080(5) -0.002(3) 0.026(3) 0.012(4)
C(43) 0.063(5) 0.047(5) 0.109(7) -0.001(4) 0.025(5) 0.015(5)
C(45) 0.069(6) 0.117(9) 0.073(6) -0.011(7) -0.001(5) 0.005(6)
C(46) 0.073(6) 0.076(6) 0.059(5) 0.011(5) -0.005(4) -0.006(5)

loop_
_atom_site_label
_atom_site_fract_x
_atom_site_fract_y
_atom_site_fract_z
_atom_site_U_iso_or_equiv
_atom_site_thermal_displace_type
P 0.1066(3) 0.0 0.7697(2) 0.0477(5) Uani
O(2) -0.0092(7) -0.0485(4) 1.3441(5) 0.0580(10) Uani
O(4) 0.4826(8) -0.0999(4) 1.5449(5) 0.073(2) Uani
O(5) 0.1773(8) -0.0303(4) 0.6705(5) 0.0720(10) Uani
O(6) -0.0722(7) 0.0073(5) 0.7403(5) 0.077(2) Uani
O(7) 0.1630(10) 0.0770(4) 0.8100(7) 0.085(2) Uani
O(3') 0.3144(6) -0.0578(3) 0.9437(4) 0.0440(10) Uani
O(4') 0.0673(6) -0.1360(3) 1.0392(5) 0.0490(10) Uani
O(5') -0.0013(6) -0.2313(3) 0.8321(5) 0.0510(10) Uani
O(51S) 0.5310(10) -0.6198(5) 0.2169(7) 0.089(2) Uiso
N(1) 0.1753(8) -0.0806(4) 1.2257(6) 0.0490(10) Uani
N(3) 0.2410(8) -0.0753(4) 1.4417(5) 0.0520(10) Uani
C(2) 0.1236(9) -0.0664(4) 1.3370(6) 0.0440(10) Uani
C(4) 0.3925(9) -0.0960(4) 1.4421(7) 0.048(2) Uani
C(5) 0.4338(9) -0.1075(5) 1.3233(7) 0.048(2) Uani
C(6) 0.3280(10) -0.0992(5) 1.2224(7) 0.051(2) Uani
C(7) 0.6020(10) -0.1284(7) 1.3195(9) 0.073(2) Uani
C(8) 0.0327(9) -0.2960(4) 0.7737(7) 0.049(2) Uani
C(9) -0.168(2) -0.0140(10) 0.6300(10) 0.12(5) Uiso
C(10) -0.257(3) 0.039(2) 0.564(2) 0.175(9) Uiso
C(11A) 0.291(5) 0.101(3) 0.782(4) 0.150(10) Uiso
C(11B) 0.166(4) 0.132(2) 0.747(3) 0.132(11) Uiso
C(12) 0.306(3) 0.179(2) 0.771(2) 0.194(10) Uiso
C(1') 0.0654(9) -0.0736(4) 1.1112(7) 0.046(2) Uani
C(2') 0.0970(10) -0.0126(4) 1.0253(7) 0.048(2) Uani
C(3') 0.1487(9) -0.0485(4) 0.9150(7) 0.0460(10) Uani
C(4') 0.0591(9) -0.1185(4) 0.9120(7) 0.0430(10) Uani
C(5') 0.1186(9) -0.1779(4) 0.8415(7) 0.046(2) Uani
C(21) 0.0910(10) -0.2793(4) 0.6519(7) 0.047(2) Uani
C(22) -0.0130(10) -0.2466(5) 0.5546(8) 0.068(2) Uani
C(23) 0.035(2) -0.2302(6) 0.4430(10) 0.094(4) Uani
C(24) 0.179(2) -0.2445(8) 0.4270(10) 0.087(4) Uiso
C(25) 0.2840(10) -0.2723(5) 0.5150(10) 0.090(2) Uani
C(26) 0.2410(10) -0.2917(5) 0.6356(8) 0.056(2) Uani
C(31) -0.1267(9) -0.3348(4) 0.7508(8) 0.048(2) Uani
C(32) -0.1700(10) -0.3750(4) 0.6475(9) 0.058(2) Uani
C(33) -0.3170(10) -0.4100(5) 0.6300(10) 0.071(2) Uani
C(34) -0.4080(10) -0.4042(6) 0.7186(9) 0.070(2) Uiso
C(35) -0.3630(10) -0.3659(5) 0.8250(10) 0.070(2) Uani
C(36) -0.2220(10) -0.3304(5) 0.8415(9) 0.057(2) Uani
C(41) 0.1420(9) -0.3406(4) 0.8624(8) 0.049(2) Uani
C(42) 0.1910(9) -0.4064(4) 0.8256(8) 0.053(2) Uani
C(43) 0.2850(10) -0.4504(5) 0.9150(10) 0.072(2) Uani
C(44) 0.3260(10) -0.4327(6) 1.0300(10) 0.075(2) Uiso
C(45) 0.2730(10) -0.3696(8) 1.0730(10) 0.087(4) Uani
C(46) 0.1820(10) -0.3267(6) 0.9865(9) 0.071(2) Uani
C(52S) 0.396(2) -0.6560(8) 0.1740(10) 0.094(4) Uiso
C(53S) 0.3630(10) -0.6624(7) 0.0400(10) 0.085(2) Uiso
H(4') -0.050(8) -0.108(4) 0.857(6) 0.020(10) Uiso
H(3N) 0.222 -0.062 1.512 0.054 Uiso
H(6) 0.359 -0.106 1.144 0.054 Uiso
H(7A) 0.624 -0.172 1.365 0.082 Uiso
H(7B) 0.616 -0.135 1.236 0.082 Uiso
H(7C) 0.672 -0.094 1.359 0.082 Uiso
H(9A) -0.109 -0.023 0.567 0.063 Uiso
H(9B) -0.219 -0.059 0.648 0.063 Uiso
H(10A) -0.217 0.047 0.488 0.191 Uiso
H(10B) -0.248 0.080 0.612 0.191 Uiso
H(10C) -0.362 0.025 0.544 0.191 Uiso
H(11AA) 0.154 0.121 0.659 0.147 Uiso
H(11BB) 0.315 0.079 0.716 0.153 Uiso
H(11AB) 0.370 0.089 0.859 0.153 Uiso
H(11BA) 0.077 0.161 0.757 0.147 Uiso
H(12AA) 0.315 0.193 0.857 0.195 Uiso
H(12BB) 0.392 0.152 0.759 0.195 Uiso
H(12AB) 0.404 0.190 0.757 0.195 Uiso
H(12BA) 0.227 0.192 0.702 0.195 Uiso
H(12AC) 0.282 0.201 0.845 0.195 Uiso
H(12BC) 0.290 0.218 0.718 0.195 Uiso
H(22) -0.118 -0.236 0.565 0.075 Uiso
H(23) -0.035 -0.209 0.377 0.11 Uiso
H(24) 0.211 -0.232 0.352 0.095 Uiso
H(25) 0.384 -0.281 0.496 0.099 Uiso
H(26) 0.316 -0.313 0.699 0.062 Uiso
H(32) -0.104 -0.380 0.587 0.065 Uiso
H(33) -0.352 -0.438 0.557 0.086 Uiso
H(34) -0.506 -0.428 0.709 0.073 Uiso
H(35) -0.426 -0.364 0.887 0.076 Uiso
H(36) -0.191 -0.304 0.915 0.061 Uiso
H(42) 0.164 -0.421 0.741 0.059 Uiso
H(43) 0.317 -0.495 0.885 0.082 Uiso
H(44) 0.394 -0.461 1.088 0.084 Uiso
H(45) 0.299 -0.353 1.158 0.10 Uiso
H(46) 0.147 -0.283 1.017 0.077 Uiso
H(O3') 0.331 -0.067 0.871 0.049 Uiso
H(1') -0.033 -0.065 1.136 0.051 Uiso
H(2'A) 0.004 0.014 0.999 0.052 Uiso
H(2'B) 0.177 0.017 1.067 0.052 Uiso
H(5'A) 0.2150 -0.1951 0.8872 0.04 Uiso
H(5'B) 0.1338 -0.1632 0.7610 0.04 Uiso
H(51S) 0.4907 -0.5851 0.2066 0.09 Uiso
H(52SA) 0.4010 -0.7006 0.2106 0.1 Uiso
H(52SB) 0.3096 -0.6304 0.1995 0.1 Uiso
H(53SA) 0.2534 -0.6706 0.0147 0.09 Uiso
H(53SB) 0.4207 -0.6997 0.0141 0.09 Uiso
H(53SC) 0.3899 -0.6198 0.0030 0.09 Uiso

loop_
_geom_angle_atom_site_label_1
_geom_angle_atom_site_label_2
_geom_angle_atom_site_label_3
_geom_angle
_geom_angle_publ_flag
O(5) P O(6) 114.9(5) yes
O(5) P O(7) 115.2(6) yes
O(5) P C(3') 113.1(4) yes
O(6) P O(7) 103.0(6) yes
O(6) P C(3') 105.9(5) yes
O(7) P C(3') 103.3(4) yes
P O(6) C(9) 126.0(10) yes
P O(7) C(11A) 120.(3) yes
P O(7) C(11B) 132.(2) yes
C(1') O(4') C(4') 109.4(7) yes
C(8) O(5') C(5') 116.1(7) yes
C(2) N(1) C(6) 121.9(7) yes
C(2) N(1) C(1') 118.1(7) yes
C(6) N(1) C(1') 120.0(7) yes
C(2) N(3) C(4) 126.9(7) yes
O(2) C(2) N(1) 124.1(8) yes
O(2) C(2) N(3) 123.2(8) yes
N(1) C(2) N(3) 112.7(8) yes
O(4) C(4) N(3) 118.2(9) yes
O(4) C(4) C(5) 126.0(9) yes
N(3) C(4) C(5) 115.7(8) yes
C(4) C(5) C(6) 119.5(9) yes
C(4) C(5) C(7) 117.3(9) yes
C(6) C(5) C(7) 123.2(9) yes
N(1) C(6) C(5) 123.2(8) yes
O(5') C(8) C(21) 108.8(8) yes
O(5') C(8) C(31) 103.8(7) yes
O(5') C(8) C(41) 111.2(8) yes
C(21) C(8) C(31) 112.3(8) yes
C(21) C(8) C(41) 114.1(8) yes
C(31) C(8) C(41) 106.1(8) yes
O(6) C(9) C(10) 115.(2) yes
O(7) C(11A) C(12) 117.(4) yes
O(7) C(11B) C(12) 120.(4) yes
O(4') C(1') N(1) 109.1(8) yes
O(4') C(1') C(2') 106.4(7) yes
N(1) C(1') C(2') 115.5(8) yes
C(1') C(2') C(3') 103.8(7) yes
P C(3') O(3') 107.4(6) yes
P C(3') C(2') 114.3(7) yes
P C(3') C(4') 113.6(6) yes
O(3') C(3') C(2') 107.7(7) yes
O(3') C(3') C(4') 112.3(8) yes
C(2') C(3') C(4') 101.4(7) yes
O(4') C(4') C(3') 104.1(7) yes
O(4') C(4') H(4') 120.(5) yes
O(4') C(4') C(5') 110.5(8) yes
C(3') C(4') C(5') 116.8(7) yes
C(3') C(4') H(4') 104.(5) yes
C(5') C(4') H(4') 102.(5) yes
O(5') C(5') C(4') 105.5(7) yes
C(8) C(21) C(22) 118.2(9) yes
C(8) C(21) C(26) 122.7(9) yes
C(8) C(31) C(32) 121.1(9) yes
C(8) C(31) C(36) 118.6(8) yes
C(8) C(41) C(42) 121.0(9) yes
C(8) C(41) C(46) 123.5(9) yes
O(51S) C(52S) C(53S) 114.0(10) yes
C(22) C(21) C(26) 119.0(9) no
C(21) C(22) C(23) 120.0(10) no
C(22) C(23) C(24) 120.0(10) no
C(23) C(24) C(25) 123.0(10) no
C(24) C(25) C(26) 120.0(10) no
C(21) C(26) C(25) 118.0(10) no
C(32) C(31) C(36) 120.3(9) no
C(31) C(32) C(33) 120.0(10) no
C(32) C(33) C(34) 119.0(10) no
C(33) C(34) C(35) 122.0(10) no
C(34) C(35) C(36) 120.0(10) no
C(31) C(36) C(35) 120.0(10) no
C(42) C(41) C(46) 115.0(10) no
C(41) C(42) C(43) 120.0(10) no
C(42) C(43) C(44) 122.0(10) no
C(43) C(44) C(45) 120.0(10) no
C(44) C(45) C(46) 118.0(10) no
C(41) C(46) C(45) 125.0(10) no
C(3') O(3') H(O3') 98. no
C(52S) O(51S) H(51S) 93. no
C(2) N(3) H(3N) 117. no
C(4) N(3) H(3N) 114. no
N(1) C(6) H(6) 118. no
C(5) C(6) H(6) 118. no
C(5) C(7) H(7A) 108. no
C(5) C(7) H(7B) 110. no
C(5) C(7) H(7C) 110. no
H(7A) C(7) H(7B) 108. no
H(7A) C(7) H(7C) 108. no
H(7B) C(7) H(7C) 110. no
O(6) C(9) H(9A) 111. no
O(6) C(9) H(9B) 107. no
C(10) C(9) H(9A) 95. no
C(10) C(9) H(9B) 119. no
H(9A) C(9) H(9B) 106. no
C(9) C(10) H(10A) 108. no
C(9) C(10) H(10B) 109. no
C(9) C(10) H(10C) 109. no
H(10A) C(10) H(10B) 109. no
H(10A) C(10) H(10C) 109. no
H(10B) C(10) H(10C) 111. no
O(7) C(11A) H(11BB) 110. no
O(7) C(11A) H(11AB) 101. no
C(12) C(11A) H(11BB) 111. no
C(12) C(11A) H(11AB) 103. no
H(11BB) C(11A) H(11AB) 110. no
O(7) C(11B) H(11AA) 109. no
O(7) C(11B) H(11BA) 109. no
C(12) C(11B) H(11AA) 104. no
C(12) C(11B) H(11BA) 106. no
H(11AA) C(11B) H(11BA) 106. no
C(11A) C(12) H(12AB) 109. no
C(11A) C(12) H(12BA) 105. no
C(11A) C(12) H(12AC) 110. no
C(11B) C(12) H(12AA) 105. no
C(11B) C(12) H(12BB) 107. no
C(11B) C(12) H(12BC) 109. no
H(12AA) C(12) H12(BB) 110. no
H(12AA) C(12) H(12BC) 110. no
H(12BB) C(12) H(12BC) 112. no
H(12AB) C(12) H(12BA) 111. no
H(12AB) C(12) H(12AC) 111. no
H(12BA) C(12) H(12AC) 107. no
O(4') C(1') H(1') 113. no
N(1) C(1') H(1') 105. no
C(2') C(1') H(1') 107. no
C(1') C(2') H(2'A) 110. no
C(1') C(2') H(2'B) 110. no
C(3') C(2') H(2'A) 110. no
C(3') C(2') H(2'B) 111. no
H(2'A) C(2') H(2'B) 109. no
O(5') C(5') H(5'A) 110. no
O(5') C(5') H(5'B) 110. no
C(4') C(5') H(5'A) 109. no
C(4') C(5') H(5'B) 110. no
H(5'A) C(5') H(5'B) 109. no
C(21) C(22) H(22) 120. no
C(23) C(22) H(22) 119. no
C(22) C(23) H(23) 120. no
C(24) C(23) H(23) 119. no
C(23) C(24) H(24) 119. no
C(25) C(24) H(24) 117. no
C(24) C(25) H(25) 117. no
C(26) C(25) H(25) 122. no
C(21) C(26) H(26) 122. no
C(25) C(26) H(26) 120. no
C(31) C(32) H(32) 121. no
C(33) C(32) H(32) 119. no
C(32) C(33) H(33) 121. no
C(34) C(33) H(33) 119. no
C(33) C(34) H(34) 119. no
C(35) C(34) H(34) 118. no
C(34) C(35) H(35) 120. no
C(36) C(35) H(35) 120. no
C(31) C(36) H(36) 120. no
C(35) C(36) H(36) 119. no
C(41) C(42) H(42) 120. no
C(43) C(42) H(42) 119. no
C(42) C(43) H(43) 117. no
C(44) C(43) H(43) 120. no
C(43) C(44) H(44) 121. no
C(45) C(44) H(44) 118. no
C(44) C(45) H(45) 123. no
C(46) C(45) H(45) 118. no
C(41) C(46) H(46) 117. no
C(45) C(46) H(46) 117. no
O(51S) C(52S) H(52SA) 110. no
O(51S) C(52S) H(52SB) 107. no
C(53S) C(52S) H(52SA) 109. no
C(53S) C(52S) H(52SB) 107. no
H(52SA) C(52S) H(52SB) 108. no
C(52S) C(53S) H(53SA) 109. no
C(52S) C(53S) H(53SB) 110. no
C(52S) C(53S) H(53SC) 109. no
H(53SA) C(53S) H(53SB) 109. no
H(53SA) C(53S) H(53SC) 108. no
H(53SB) C(53S) H(53SC) 109. no

loop_
_geom_bond_atom_site_label_1
_geom_bond_atom_site_label_2
_geom_bond_distance
_geom_bond_publ_flag
P O(5) 1.445(8) yes
P O(6) 1.532(8) yes
P O(7) 1.591(9) yes
P C(3') 1.810(10) yes
O(2) C(2) 1.210(10) yes
O(4) C(4) 1.250(10) yes
O(6) C(9) 1.39(2) yes
O(7) C(11A) 1.28(6) yes
O(7) C(11B) 1.26(5) yes
O(3') C(3') 1.430(10) yes
O(4') C(1') 1.430(10) yes
O(4') C(4') 1.410(10) yes
O(5') C(8) 1.440(10) yes
O(5') C(5') 1.450(10) yes
O(51S) C(52S) 1.37(2) yes
N(1) C(2) 1.380(10) yes
N(1) C(6) 1.370(10) yes
N(1) C(1') 1.430(10) yes
N(3) C(2) 1.400(10) yes
N(3) C(4) 1.370(10) yes
C(4) C(5) 1.410(10) yes
C(5) C(6) 1.310(10) yes
C(5) C(7) 1.51(2) yes
C(8) C(21) 1.530(10) yes
C(8) C(31) 1.550(10) yes
C(8) C(41) 1.500(10) yes
C(9) C(10) 1.39(3) yes
C(11A) C(12) 1.50(7) yes
C(11B) C(12) 1.49(6) yes
C(1') C(2') 1.550(10) yes
C(2') C(3') 1.510(10) yes
C(3') C(4') 1.540(10) yes
C(4') C(5') 1.510(10) yes
C(4') H(4') 1.05(8) yes
C(52S) C(53S) 1.43(2) yes
C(21) C(22) 1.41(2) no
C(21) C(26) 1.360(10) no
C(22) C(23) 1.38(2) no
C(23) C(24) 1.32(2) no
C(24) C(25) 1.31(2) no
C(25) C(26) 1.47(2) no
C(31) C(32) 1.360(10) no
C(31) C(36) 1.390(10) no
C(32) C(33) 1.42(2) no
C(33) C(34) 1.35(2) no
C(34) C(35) 1.36(2) no
C(35) C(36) 1.380(10) no
C(41) C(42) 1.410(10) no
C(41) C(46) 1.36(2) no
C(42) C(43) 1.42(2) no
C(43) C(44) 1.28(2) no
C(44) C(45) 1.40(2) no
C(45) C(46) 1.39(2) no
O(3') H(O3') 0.844 no
O(51S) H(51S) 0.748 no
N(3) H(3N) 0.843 no
C(6) H(6) 0.945 no
C(7) H(7A) 0.964 no
C(7) H(7B) 0.944 no
C(7) H(7C) 0.947 no
C(9) H(9A) 0.934 no
C(9) H(9B) 1.000 no
C(10) H(10A) 0.963 no
C(10) H(10B) 0.939 no
C(10) H(10C) 0.942 no
C(11A) H(11BB) 0.879 no
C(11A) H(11AB) 1.012 no
C(11B) H(11AA) 0.974 no
C(11B) H(11BA) 0.962 no
C(12) H(12AA) 0.958 no
C(12) H(12BB) 0.927 no
C(12) H(12AB) 0.912 no
C(12) H(12BA) 0.958 no
C(12) H(12AC) 0.964 no
C(12) H(12BC) 0.934 no
C(1') H(1') 0.953 no
C(2') H(2'A) 0.953 no
C(2') H(2'B) 0.945 no
C(5') H(5'A) 0.954 no
C(5') H(5'B) 0.946 no
C(22) H(22) 0.955 no
C(23) H(23) 0.947 no
C(24) H(24) 0.939 no
C(25) H(25) 0.940 no
C(26) H(26) 0.948 no
C(32) H(32) 0.941 no
C(33) H(33) 0.952 no
C(34) H(34) 0.952 no
C(35) H(35) 0.934 no
C(36) H(36) 0.951 no
C(42) H(42) 0.951 no
C(43) H(43) 0.959 no
C(44) H(44) 0.961 no
C(45) H(45) 0.964 no
C(46) H(46) 0.962 no
C(52S) H(52SA) 0.940 no
C(52S) H(52SB) 0.975 no
C(53S) H(53SA) 0.954 no
C(53S) H(53SB) 0.941 no
C(53S) H(53SC) 0.955 no

loop_
_geom_torsion_atom_site_label_1
_geom_torsion_atom_site_label_2
_geom_torsion_atom_site_label_3
_geom_torsion_atom_site_label_4
_geom_torsion
O(5) P O(6) C(9) 1.4(13)
O(7) P O(6) C(9) 127.6(12)
C(3') P O(6) C(9) -124.3(12)
O(5) P O(7) C(11A) -19.(2)
O(5) P O(7) C(11B) 54.(3)
O(6) P O(7) C(11A) -145.(2)
O(6) P O(7) C(11B) -72.(2)
C(3') P O(7) C(11A) 105.(2)
C(3') P O(7) C(11B) 178.(2)
O(5) P C(3') O(3') 51.9(6)
O(5) P C(3') C(2') 171.2(6)
O(5) P C(3') C(4') -73.0(7)
O(6) P C(3') O(3') 178.6(5)
O(6) P C(3') C(2') -62.0(7)
O(6) P C(3') C(4') 53.8(6)
O(7) P C(3') O(3') -73.4(6)
O(7) P C(3') C(2') 46.0(7)
O(7) P C(3') C(4') 161.8(6)
P O(6) C(9) C(10) -120.8(15)
P O(7) C(11A) C(12) 154.(2)
P O(7) C(11B) C(12) -137.(2)
C(4') O(4') C(1') N(1) -139.2(6)
C(4') O(4') C(1') C(2') -14.0(8)
C(1') O(4') C(4') C(3') 33.2(7)
C(1') O(4') C(4') C(5') 159.5(6)
C(1') O(4') C(4') H(4') -83.(5)
C(8) O(5') C(5') C(4') -176.7(6)
C(6) N(1) C(2) O(2) 178.6(8)
C(6) N(1) C(2) N(3) -1.9(11)
C(1') N(1) C(2) O(2) 0.2(12)
C(1') N(1) C(2) N(3) 179.8(7)
C(2) N(1) C(6) C(5) 2.6(13)
C(1') N(1) C(6) C(5) -179.0(8)
C(2) N(1) C(1') O(4') -128.8(7)
C(2) N(1) C(1') C(2') 111.4(8)
C(6) N(1) C(1') O(4') 52.8(9)
C(6) N(1) C(1') C(2') -67.0(10)
C(4) N(3) C(2) O(2) 179.1(8)
C(4) N(3) C(2) N(1) -0.4(11)
C(2) N(3) C(4) O(4) 178.7(8)
C(2) N(3) C(4) C(5) 1.9(12)
O(4) C(4) C(5) C(6) -177.7(9)
O(4) C(4) C(5) C(7) 1.8(14)
N(3) C(4) C(5) C(6) -1.2(12)
N(3) C(4) C(5) C(7) 178.3(8)
C(4) C(5) C(6) N(1) -1.0(13)
C(7) C(5) C(6) N(1) 179.6(9)
O(4') C(1') C(2') C(3') -11.3(8)
N(1) C(1') C(2') C(3') 109.9(7)
C(1') C(2') C(3') P 152.1(5)
C(1') C(2') C(3') O(3') -88.7(7)
C(1') C(2') C(3') C(4') 29.4(7)
P C(3') C(4') O(4') -161.8(5)
P C(3') C(4') C(5') 76.0(7)
P C(3') C(4') H(4') -36.(4)
O(3') C(3') C(4') O(4') 76.0(7)
O(3') C(3') C(4') C(5') -46.2(8)
O(3') C(3') C(4') H(4') -158.(4)
C(2') C(3') C(4') O(4') -38.7(7)
C(2') C(3') C(4') C(5') -160.9(6)
C(2') C(3') C(4') H(4') 88.(4)
O(4') C(4') C(5') O(5') 72.2(7)
C(3') C(4') C(5') O(5') -169.0(6)
H(4') C(4') C(5') O(5') -56.(4)
